data_2011234
loop_
_publ_author_name
'Wiebcke, Michael'
'Felsche, J\"urgen'

_publ_section_title
;
 NEt~4~OH&#x00B7;5H~2~O containing hydroxide--water layers
;
_journal_issue 8
_journal_name_full 'Acta Crystallographica Section C'
_journal_page_first 1050
_journal_page_last 1052
_journal_paper_doi 10.1107/S0108270100007976
_journal_volume 56
_journal_year 2000
_chemical_formula_iupac 'C8 H20 N + , O H - , 5H2 O'
_chemical_formula_sum 'C8 H31 N O6'
_chemical_formula_weight 237.34
_chemical_name_common
;
tetraethylammonium hydroxide pentahydrate
;
_chemical_name_systematic
;
tetraethylammonium hydroxide-water (1/5)
;
_space_group_IT_number 2
_symmetry_cell_setting triclinic
_symmetry_space_group_name_Hall '-P 1'
_symmetry_space_group_name_H-M 'P -1'
_cell_angle_alpha 89.28(2)
_cell_angle_beta 79.34(2)
_cell_angle_gamma 75.63(2)
_cell_formula_units_Z 2
_cell_length_a 7.306(2)
_cell_length_b 7.759(2)
_cell_length_c 13.141(3)
_cell_measurement_reflns_used 25
_cell_measurement_temperature 213
_cell_measurement_theta_max 18.08
_cell_measurement_theta_min 11.49
_cell_volume 708.7(3)
_computing_cell_refinement 'CAD-4 Software'
_computing_data_collection 'CAD-4 Software (Enraf-Nonius, 1989)'
_computing_data_reduction 'MolEN (Fair, 1990)'
_computing_molecular_graphics 'ORTEP-3 for Windows (Farrugia, 1997) and DIAMOND (Brandenburg & Berndt, 1999)'
_computing_publication_material SHELXL97
_computing_structure_refinement 'SHELXL97 (Sheldrick, 1997)'
_computing_structure_solution 'SHELXS97 (Sheldrick, 1997)'
_diffrn_ambient_temperature 213
_diffrn_measured_fraction_theta_full .999
_diffrn_measured_fraction_theta_max .999
_diffrn_measurement_device_type 'Enraf-Nonius CAD-4'
_diffrn_measurement_method \w/2\q
_diffrn_radiation_monochromator graphite
_diffrn_radiation_source 'fine-focus sealed tube'
_diffrn_radiation_type MoK\a
_diffrn_radiation_wavelength .71073
_diffrn_reflns_av_R_equivalents .022
_diffrn_reflns_av_sigmaI/netI .056
_diffrn_reflns_limit_h_max 10
_diffrn_reflns_limit_h_min 0
_diffrn_reflns_limit_k_max 10
_diffrn_reflns_limit_k_min -10
_diffrn_reflns_limit_l_max 18
_diffrn_reflns_limit_l_min -18
_diffrn_reflns_number 4409
_diffrn_reflns_theta_full 29.94
_diffrn_reflns_theta_max 29.94
_diffrn_reflns_theta_min 2.71
_diffrn_standards_decay_% negligible
_diffrn_standards_interval_count 100
_diffrn_standards_number 3
_exptl_absorpt_coefficient_mu .092
_exptl_absorpt_correction_type none
_exptl_crystal_colour white
_exptl_crystal_density_diffrn 1.112
_exptl_crystal_density_method 'not measured'
_exptl_crystal_description 'irregular polyhedron'
_exptl_crystal_F_000 268
_exptl_crystal_size_max <0.3
_exptl_crystal_size_mid <0.3
_exptl_crystal_size_min <0.3
_refine_diff_density_max .22
_refine_diff_density_min -.16
_refine_ls_extinction_method none
_refine_ls_goodness_of_fit_ref .976
_refine_ls_hydrogen_treatment refall
_refine_ls_matrix_type full
_refine_ls_number_parameters 260
_refine_ls_number_reflns 4105
_refine_ls_number_restraints 0
_refine_ls_restrained_S_all .976
_refine_ls_R_factor_all .092
_refine_ls_R_factor_gt .040
_refine_ls_shift/su_max .003
_refine_ls_shift/su_mean .001
_refine_ls_structure_factor_coef Fsqd
_refine_ls_weighting_details 'calc w = 1/[\s^2^(Fo^2^)+(0.0609P)^2^] where P=(Fo^2^+2Fc^2^)/3'
_refine_ls_weighting_scheme calc
_refine_ls_wR_factor_ref .108
_reflns_number_gt 2584
_reflns_number_total 4105
_reflns_threshold_expression I>2\s(I)
_cod_data_source_file na1475.cif
_cod_data_source_block I
_cod_database_code 2011234
_cod_database_fobs_code 2011234

loop_
_symmetry_equiv_pos_as_xyz
'x, y, z'
'-x, -y, -z'

loop_
_atom_site_label
_atom_site_fract_x
_atom_site_fract_y
_atom_site_fract_z
_atom_site_U_iso_or_equiv
_atom_site_adp_type
_atom_site_calc_flag
_atom_site_refinement_flags
_atom_site_occupancy
_atom_site_disorder_assembly
_atom_site_disorder_group
_atom_site_type_symbol
O1 1.10373(14) .12068(14) .11854(8) .0423(2) Uani d . 1 . . O
O2 1.07533(14) -.00253(12) .31269(7) .0407(2) Uani d . 1 . . O
O3 .33748(12) .12563(13) .38893(7) .0365(2) Uani d . 1 . . O
O4 .70400(14) .06597(15) .43224(8) .0454(2) Uani d . 1 . . O
O5 .42417(14) .21172(14) .19468(8) .0453(2) Uani d . 1 . . O
O6 .75836(16) .10009(14) .05547(8) .0452(2) Uani d . 1 . . O
N .72178(12) .60551(10) .24365(6) .02487(19) Uani d . 1 . . N
C1 .54656(17) .71502(16) .31628(10) .0366(3) Uani d . 1 . . C
C2 .81596(17) .44041(14) .29551(9) .0322(2) Uani d . 1 . . C
C3 .85786(17) .72418(15) .21483(10) .0337(2) Uani d . 1 . . C
C4 .66542(19) .54216(17) .14790(9) .0366(3) Uani d . 1 . . C
C5 .3964(2) .6171(2) .35777(13) .0498(3) Uani d . 1 . . C
C7 1.0388(2) .6414(2) .13963(12) .0489(3) Uani d . 1 . . C
C6 .8872(2) .4746(2) .39165(11) .0492(3) Uani d . 1 . . C
C8 .5766(3) .6883(3) .08256(15) .0604(5) Uani d . 1 . . C
H1A .499(2) .815(2) .2765(11) .045(4) Uiso d . 1 . . H
H1B .593(2) .760(2) .3705(12) .053(4) Uiso d . 1 . . H
H2A .915(2) .3773(19) .2467(11) .040(3) Uiso d . 1 . . H
H2B .7205(19) .3729(18) .3103(10) .039(3) Uiso d . 1 . . H
H3A .8856(19) .7576(18) .2787(11) .040(3) Uiso d . 1 . . H
H3B .783(2) .826(2) .1874(11) .043(4) Uiso d . 1 . . H
H4A .5835(19) .4669(18) .1722(10) .034(3) Uiso d . 1 . . H
H4B .782(2) .463(2) .1096(12) .050(4) Uiso d . 1 . . H
H5A .292(2) .698(2) .4003(13) .062(5) Uiso d . 1 . . H
H5B .444(3) .521(3) .3962(14) .068(5) Uiso d . 1 . . H
H5C .347(3) .568(3) .3055(15) .075(6) Uiso d . 1 . . H
H6A .936(3) .367(3) .4238(14) .077(5) Uiso d . 1 . . H
H6B .990(3) .530(3) .3771(14) .071(5) Uiso d . 1 . . H
H6C .786(3) .550(3) .4426(15) .073(5) Uiso d . 1 . . H
H7A 1.116(3) .536(3) .1644(14) .068(5) Uiso d . 1 . . H
H7B 1.115(3) .719(2) .1319(13) .064(5) Uiso d . 1 . . H
H7C 1.016(3) .614(3) .0730(15) .079(6) Uiso d . 1 . . H
H8A .655(3) .756(3) .0567(14) .073(6) Uiso d . 1 . . H
H8B .467(3) .759(3) .1170(16) .075(6) Uiso d . 1 . . H
H8C .543(3) .635(3) .0299(16) .081(6) Uiso d . 1 . . H
H11 1.154(3) .050(3) .0749(16) .067(6) Uiso d . 1 . . H
H12 1.103(2) .062(2) .1725(14) .047(4) Uiso d . 1 . . H
H21 1.144(3) .039(2) .3423(13) .055(5) Uiso d . 1 . . H
H22 .967(3) .022(2) .3517(15) .067(5) Uiso d . 1 . . H
H3 .288(2) .216(2) .4120(13) .052(5) Uiso d . 1 . . H
H41 .597(3) .088(2) .4156(12) .052(4) Uiso d . 1 . . H
H42 .699(3) .008(3) .4852(16) .066(5) Uiso d . 1 . . H
H51 .403(3) .179(3) .2576(16) .072(6) Uiso d . 1 . . H
H52 .339(3) .195(2) .1677(13) .054(5) Uiso d . 1 . . H
H61 .661(3) .128(2) .0986(14) .063(5) Uiso d . 1 . . H
H62 .839(3) .122(2) .0762(13) .052(5) Uiso d . 1 . . H

loop_
_atom_site_aniso_label
_atom_site_aniso_U_11
_atom_site_aniso_U_22
_atom_site_aniso_U_33
_atom_site_aniso_U_12
_atom_site_aniso_U_13
_atom_site_aniso_U_23
O1 .0418(5) .0514(5) .0333(5) -.0136(4) -.0031(4) -.0071(4)
O2 .0357(5) .0509(5) .0377(5) -.0157(4) -.0048(4) -.0060(4)
O3 .0326(4) .0396(5) .0358(4) -.0053(4) -.0074(3) -.0024(4)
O4 .0329(5) .0719(7) .0370(5) -.0245(5) -.0059(4) .0098(5)
O5 .0418(5) .0662(6) .0353(5) -.0307(5) -.0025(4) .0024(4)
O6 .0332(5) .0573(6) .0412(5) -.0059(4) -.0041(4) -.0079(4)
N .0272(4) .0211(4) .0264(4) -.0080(3) -.0026(3) -.0004(3)
C1 .0319(6) .0279(5) .0431(7) -.0012(4) .0022(5) -.0044(5)
C2 .0349(6) .0239(5) .0327(5) -.0028(4) .0001(5) .0047(4)
C3 .0358(6) .0287(5) .0415(6) -.0167(5) -.0085(5) .0047(5)
C4 .0473(7) .0399(6) .0310(5) -.0249(6) -.0094(5) .0019(5)
C5 .0344(7) .0518(8) .0554(8) -.0098(6) .0103(6) -.0016(7)
C7 .0403(7) .0555(8) .0528(8) -.0252(7) .0045(6) .0043(7)
C6 .0477(8) .0600(9) .0401(7) -.0116(7) -.0125(6) .0147(6)
C8 .0711(12) .0750(11) .0561(9) -.0403(10) -.0364(9) .0257(9)

loop_
_atom_type_symbol
_atom_type_description
_atom_type_scat_dispersion_real
_atom_type_scat_dispersion_imag
_atom_type_scat_source
O O .0106 .0060 'International Tables Vol C Tables 4.2.6.8 and 6.1.1.4'
N N .0061 .0033 'International Tables Vol C Tables 4.2.6.8 and 6.1.1.4'
C C .0033 .0016 'International Tables Vol C Tables 4.2.6.8 and 6.1.1.4'
H H .0000 .0000 'International Tables Vol C Tables 4.2.6.8 and 6.1.1.4'

loop_
_geom_angle_atom_site_label_1
_geom_angle_atom_site_label_2
_geom_angle_atom_site_label_3
_geom_angle_site_symmetry_1
_geom_angle_site_symmetry_3
_geom_angle
_geom_angle_publ_flag
H2A O1 O2 . . 71.2(3) n
H2A O1 O6 . 2_755 163.6(3) n
O2 O1 O6 . 2_755 122.73(5) n
H2A O1 O6 . . 90.2(3) n
O2 O1 O6 . . 105.00(5) n
O6 O1 O6 2_755 . 78.22(5) n
H2A O1 O5 . 1_655 80.2(3) n
O2 O1 O5 . 1_655 76.37(4) n
O6 O1 O5 2_755 1_655 110.23(5) n
O6 O1 O5 . 1_655 169.30(5) n
H2A O1 H11 . . 173.0(14) n
O2 O1 H11 . . 115.2(14) n
O6 O1 H11 2_755 . 9.4(14) n
O6 O1 H11 . . 85.3(14) n
O5 O1 H11 1_655 . 103.8(14) n
H2A O1 H12 . . 82.5(11) n
O2 O1 H12 . . 11.5(11) n
O6 O1 H12 2_755 . 111.2(11) n
O6 O1 H12 . . 103.1(11) n
O5 O1 H12 1_655 . 80.3(11) n
H11 O1 H12 . . 103.8(17) n
O1 O2 O3 . 1_655 102.52(5) n
O1 O2 O4 . . 116.16(5) n
O3 O2 O4 1_655 . 116.88(5) n
O1 O2 O5 . 1_655 54.96(4) n
O3 O2 O5 1_655 1_655 48.15(3) n
O4 O2 O5 . 1_655 141.90(5) n
O1 O2 H21 . . 107.7(12) n
O3 O2 H21 1_655 . 7.2(12) n
O4 O2 H21 . . 109.7(12) n
O5 O2 H21 1_655 . 54.2(12) n
O1 O2 H22 . . 118.2(12) n
O3 O2 H22 1_655 . 112.7(12) n
O4 O2 H22 . . 4.2(12) n
O5 O2 H22 1_655 . 139.3(13) n
H21 O2 H22 . . 105.6(17) n
O5 O3 O2 . 1_455 81.81(4) n
O5 O3 O4 . . 96.88(5) n
O2 O3 O4 1_455 . 148.33(5) n
O5 O3 O4 . 2_656 162.91(5) n
O2 O3 O4 1_455 2_656 92.30(4) n
O4 O3 O4 . 2_656 79.73(4) n
O5 O3 H3 . . 98.8(13) n
O2 O3 H3 1_455 . 107.4(12) n
O4 O3 H3 . . 104.0(12) n
O4 O3 H3 2_656 . 98.3(13) n
O3 O4 O3 . 2_656 100.27(4) n
O3 O4 O2 . . 134.88(5) n
O3 O4 O2 2_656 . 115.99(5) n
O3 O4 H41 . . 4.4(11) n
O3 O4 H41 2_656 . 104.6(11) n
O2 O4 H41 . . 131.5(11) n
O3 O4 H42 . . 103.7(13) n
O3 O4 H42 2_656 . 3.5(12) n
O2 O4 H42 . . 112.6(13) n
H41 O4 H42 . . 108.1(17) n
H4A O5 O3 . . 113.7(3) n
H4A O5 O6 . . 72.6(3) n
O3 O5 O6 . . 129.47(5) n
H4A O5 O1 . 1_455 135.4(3) n
O3 O5 O1 . 1_455 98.17(4) n
O6 O5 O1 . 1_455 110.68(5) n
H4A O5 O2 . 1_455 154.0(3) n
O3 O5 O2 . 1_455 50.04(3) n
O6 O5 O2 . 1_455 133.05(5) n
O1 O5 O2 1_455 1_455 48.67(3) n
H4A O5 H51 . . 113.4(13) n
O3 O5 H51 . . 3.8(13) n
O6 O5 H51 . . 125.7(12) n
O1 O5 H51 1_455 . 100.4(12) n
O2 O5 H51 1_455 . 51.9(12) n
H4A O5 H52 . . 128.3(12) n
O3 O5 H52 . . 105.3(12) n
O6 O5 H52 . . 107.1(12) n
O1 O5 H52 1_455 . 7.6(12) n
O2 O5 H52 1_455 . 56.1(12) n
H51 O5 H52 . . 107.6(17) n
O5 O6 O1 . 2_755 138.04(6) n
O5 O6 O1 . . 117.53(5) n
O1 O6 O1 2_755 . 101.78(5) n
O5 O6 H61 . . 3.3(13) n
O1 O6 H61 2_755 . 137.6(12) n
O1 O6 H61 . . 116.5(12) n
O5 O6 H62 . . 109.7(13) n
O1 O6 H62 2_755 . 111.0(13) n
O1 O6 H62 . . 10.6(13) n
H61 O6 H62 . . 109.2(18) n
C3 N C2 . . 111.02(9) n
C3 N C1 . . 106.80(8) n
C2 N C1 . . 110.78(9) n
C3 N C4 . . 110.83(9) n
C2 N C4 . . 106.70(8) n
C1 N C4 . . 110.77(9) n
C5 C1 N . . 114.99(10) n
C5 C1 H1A . . 112.9(9) n
N C1 H1A . . 104.0(8) n
C5 C1 H1B . . 111.6(10) n
N C1 H1B . . 106.2(9) n
H1A C1 H1B . . 106.4(13) n
C6 C2 N . . 115.18(10) n
C6 C2 H2A . . 110.6(8) n
N C2 H2A . . 106.3(9) n
C6 C2 H2B . . 111.1(8) n
N C2 H2B . . 105.3(8) n
H2A C2 H2B . . 107.8(11) n
C7 C3 N . . 115.00(10) n
C7 C3 H3A . . 111.2(8) n
N C3 H3A . . 105.4(8) n
C7 C3 H3B . . 111.4(8) n
N C3 H3B . . 104.3(9) n
H3A C3 H3B . . 109.1(12) n
C8 C4 N . . 114.80(11) n
C8 C4 H4A . . 112.9(8) n
N C4 H4A . . 105.6(8) n
C8 C4 H4B . . 112.4(9) n
N C4 H4B . . 105.6(9) n
H4A C4 H4B . . 104.7(12) n
C1 C5 H5A . . 108.4(10) n
C1 C5 H5B . . 111.9(12) n
H5A C5 H5B . . 109.4(15) n
C1 C5 H5C . . 114.3(12) n
H5A C5 H5C . . 107.8(15) n
H5B C5 H5C . . 105.0(16) n
C3 C7 H7A . . 113.5(11) n
C3 C7 H7B . . 108.2(11) n
H7A C7 H7B . . 104.2(15) n
C3 C7 H7C . . 113.0(12) n
H7A C7 H7C . . 108.7(16) n
H7B C7 H7C . . 108.8(16) n
C2 C6 H6A . . 111.7(11) n
C2 C6 H6B . . 112.0(11) n
H6A C6 H6B . . 105.4(15) n
C2 C6 H6C . . 111.8(11) n
H6A C6 H6C . . 107.9(16) n
H6B C6 H6C . . 107.7(16) n
C4 C8 H8A . . 113.4(12) n
C4 C8 H8B . . 112.4(13) n
H8A C8 H8B . . 108.3(18) n
C4 C8 H8C . . 107.1(13) n
H8A C8 H8C . . 109.5(17) n
H8B C8 H8C . . 105.9(17) n

loop_
_geom_bond_atom_site_label_1
_geom_bond_atom_site_label_2
_geom_bond_site_symmetry_2
_geom_bond_distance
_geom_bond_publ_flag
O3 H3 . .745(17) n
N C3 . 1.5119(14) n
N C2 . 1.5143(14) n
N C1 . 1.5166(14) n
N C4 . 1.5172(14) n
C1 C5 . 1.5033(19) n
C1 H1A . .961(15) n
C1 H1B . .950(16) n
C2 C6 . 1.5025(19) n
C2 H2A . .913(14) n
C2 H2B . .963(14) n
C3 C7 . 1.4991(19) n
C3 H3A . .952(14) n
C3 H3B . .948(15) n
C4 C8 . 1.504(2) n
C4 H4A . .948(14) n
C4 H4B . .974(16) n
C5 H5A . .951(17) n
C5 H5B . .927(19) n
C5 H5C . .958(19) n
C7 H7A . .96(2) n
C7 H7B . .906(19) n
C7 H7C . .957(19) n
C6 H6A . .95(2) n
C6 H6B . .94(2) n
C6 H6C . .98(2) n
C8 H8A . .89(2) n
C8 H8B . .89(2) n
C8 H8C . .91(2) n

loop_
_geom_hbond_atom_site_label_D
_geom_hbond_atom_site_label_H
_geom_hbond_atom_site_label_A
_geom_hbond_site_symmetry_A
_geom_hbond_distance_DH
_geom_hbond_distance_HA
_geom_hbond_distance_DA
_geom_hbond_angle_DHA
O1 H11 O6 2_755 .77(2) 1.99(2) 2.751(2) 167(2)
O1 H12 O2 . .83(2) 1.89(2) 2.703(2) 163.0(10)
O2 H21 O3 1_655 .82(2) 1.90(2) 2.7090(10) 170(2)
O2 H22 O4 . .84(2) 1.96(2) 2.800(2) 174(2)
O4 H41 O3 . .82(2) 1.94(2) 2.7660(10) 174(2)
O4 H42 O3 2_656 .83(2) 1.95(2) 2.7740(10) 175(2)
O5 H51 O3 . .86(2) 1.78(2) 2.6330(10) 174(2)
O5 H52 O1 1_455 .80(2) 2.15(2) 2.947(2) 170(2)
O6 H61 O5 . .81(2) 1.92(2) 2.719(2) 175(2)
O6 H62 O1 . .75(2) 2.10(2) 2.838(2) 166(2)
C1 H1A O3 1_565 .960(10) 2.720(10) 3.243(2) 115.0(10)
C2 H2A O1 . .910(10) 2.560(10) 3.425(2) 158.0(10)
C3 H3A O2 1_565 .950(10) 2.670(10) 3.342(2) 128.0(10)
C3 H3B O6 1_565 .950(10) 2.720(10) 3.575(2) 150.0(10)
C4 H4A O5 . .950(10) 2.520(10) 3.444(2) 164.0(10)

loop_
_cod_related_entry_id
_cod_related_entry_database
_cod_related_entry_code
1 ChemSpider 14222753
